data_7002669
loop_
_publ_author_name
'Roy, Partha'
'Nandi, Mahasweta'
'Manassero, Mario'
'Ricc\'o, Mauro'
'Mazzani, Marcello'
'Bhaumik, Asim'
'Banerjee, Pradyot'

_publ_section_title
;
 Four \m4-oxo-bridged copper(ii) complexes: magnetic properties and
 catalytic applications in liquid phase partial oxidation reactions
;
_journal_issue 43
_journal_name_full 'Dalton Transactions'
_journal_page_first 9543
_journal_page_last 9554
_journal_paper_doi 10.1039/b913556a
_journal_year 2009
_chemical_formula_sum 'C56 H57 Cu4 N5 O11'
_chemical_formula_weight 1230.27
_space_group_IT_number 2
_symmetry_cell_setting triclinic
_symmetry_space_group_name_Hall '-P 1'
_symmetry_space_group_name_H-M 'P -1'
_audit_creation_date 07-10-27
_audit_creation_method 'from The Personal SDP version 2.1.1'
_cell_angle_alpha 109.029(1)
_cell_angle_beta 91.840(1)
_cell_angle_gamma 92.010(1)
_cell_formula_units_Z 2
_cell_length_a 12.6557(7)
_cell_length_b 14.5524(8)
_cell_length_c 15.7123(9)
_cell_measurement_reflns_used 7479
_cell_measurement_temperature 150
_cell_measurement_theta_max 28
_cell_measurement_theta_min 3
_cell_volume 2731.0(3)
_computing_cell_refinement 'SMART (Bruker)'
_computing_data_collection 'SMART (Bruker)'
_computing_data_reduction 'SAINT (Bruker)'
_computing_structure_refinement ' Full-matrix least-squares (The Personal SDP, 1991)'
_computing_structure_solution ' SHELXS-86 (Sheldrick, 1986) as implemented in The Personal SDP'
_diffrn_ambient_temperature 150
_diffrn_measurement_device 'SMART (Bruker)'
_diffrn_measurement_method omega
_diffrn_radiation_detector 'SMART CCD area detector'
_diffrn_radiation_monochromator graphite
_diffrn_radiation_source 'fine-focus sealed tube'
_diffrn_radiation_type Mo-K\a
_diffrn_radiation_wavelength 0.71073
_diffrn_reflns_limit_h_max 16
_diffrn_reflns_limit_h_min -17
_diffrn_reflns_limit_k_max 18
_diffrn_reflns_limit_k_min -19
_diffrn_reflns_limit_l_max 21
_diffrn_reflns_limit_l_min -21
_diffrn_reflns_reduction_process SAINT
_diffrn_reflns_theta_max 28.00
_diffrn_reflns_theta_min 3.00
_diffrn_standards_decay_% 0.00
_diffrn_standards_number 347
_exptl_absorpt_coefficient_mu 1.603
_exptl_absorpt_correction_T_max 1.000
_exptl_absorpt_correction_T_min 0.748
_exptl_absorpt_correction_type empirical
_exptl_absorpt_process_details ' SADABS'
_exptl_crystal_colour green
_exptl_crystal_density_diffrn 1.496
_exptl_crystal_description plate
_exptl_crystal_F_000 1264
_exptl_crystal_size_max 0.500
_exptl_crystal_size_mid 0.500
_exptl_crystal_size_min 0.100
_refine_diff_density_max 0.494
_refine_diff_density_min -.449
_refine_ls_goodness_of_fit_all 1.069
_refine_ls_goodness_of_fit_obs 1.069
_refine_ls_hydrogen_treatment noref
_refine_ls_matrix_type full
_refine_ls_number_constraints 0
_refine_ls_number_parameters 685
_refine_ls_number_reflns 13996
_refine_ls_number_restraints 0
_refine_ls_R_factor_all 0.047
_refine_ls_R_factor_obs 0.047
_refine_ls_shift/esd_max 0.002
_refine_ls_shift/esd_mean 0.000
_refine_ls_structure_factor_coef Fsqd
_refine_ls_weighting_scheme calc
_refine_ls_wR_factor_obs 0.080
_cod_data_source_file b913556a.txt
_cod_data_source_block compound_2.CH3CN
_cod_original_cell_volume 2731.0(16)
_cod_database_code 7002669
_diffrn_reflns_number_total 50607
_diffrn_reflns_number_independent 13996
_r_int 0.0226
_total_number_of_frames 3660
_time_per_frame_seconds 10
_frame_width_degrees 0.30
_detector_sample_distance_cm 6.00
_conventional_r1_(i>2\s(i)) 0.028
_reflections_with_i>2\s(i) 11002
_refine_diff_density_esd 0.124

loop_
_symmetry_equiv_pos_as_xyz
+x,+y,+z
-x,-y,-z

loop_
_atom_site_aniso_label
_atom_site_aniso_U_11
_atom_site_aniso_U_22
_atom_site_aniso_U_33
_atom_site_aniso_U_12
_atom_site_aniso_U_13
_atom_site_aniso_U_23
_atom_site_aniso_type_symbol
Cu1 0.02048(9) 0.02165(9) 0.0328(1) 0.00739(8) 0.00462(8) 0.00566(7) Cu
Cu2 0.02181(9) 0.02362(9) 0.02384(9) 0.00896(7) 0.00191(7) 0.00416(7) Cu
Cu3 0.02264(9) 0.01848(8) 0.02955(9) 0.00298(8) -0.00040(8) 0.00288(7) Cu
Cu4 0.02400(9) 0.01887(8) 0.02429(9) 0.00192(8) 0.00311(8) 0.00350(7) Cu
O1 0.0211(5) 0.0224(5) 0.0248(5) 0.0041(4) 0.0019(4) 0.0040(4) O
O2 0.0237(5) 0.0273(5) 0.0288(5) 0.0115(4) 0.0038(4) 0.0085(4) O
O3 0.0307(6) 0.0230(5) 0.0263(5) -0.0034(5) -0.0005(5) 0.0058(4) O
O4 0.0413(6) 0.0288(6) 0.0546(7) 0.0143(5) 0.0251(6) 0.0168(5) O
O5 0.0300(6) 0.0302(6) 0.0666(7) 0.0088(5) 0.0187(6) 0.0198(5) O
O6 0.0366(7) 0.0267(6) 0.0576(7) 0.0028(5) -0.0190(6) 0.0123(5) O
O7 0.0504(7) 0.0215(5) 0.0399(6) 0.0070(5) -0.0178(6) 0.0032(5) O
O8 0.0301(6) 0.0331(6) 0.0381(6) 0.0044(5) 0.0079(5) 0.0093(5) O
O9 0.0425(7) 0.0224(5) 0.0307(6) 0.0042(5) 0.0070(5) 0.0068(4) O
O10 0.0340(6) 0.0266(5) 0.0255(5) 0.0114(5) -0.0022(5) 0.0027(4) O
O11 0.0288(6) 0.0271(6) 0.0320(6) 0.0064(5) -0.0033(5) 0.0006(5) O
N1 0.0194(6) 0.0202(6) 0.0350(7) 0.0055(5) 0.0005(6) 0.0006(5) N
N2 0.0264(7) 0.0266(6) 0.0266(6) 0.0121(6) 0.0023(6) 0.0041(5) N
N3 0.0219(6) 0.0199(6) 0.0354(7) 0.0013(5) 0.0031(6) 0.0010(5) N
N4 0.0215(6) 0.0184(6) 0.0283(6) 0.0026(5) 0.0057(5) 0.0018(5) N
N5 0.074(1) 0.059(1) 0.065(1) 0.000(1) 0.019(1) 0.011(1) N
C1 0.0308(8) 0.0226(7) 0.0345(8) 0.0043(7) 0.0056(7) 0.0052(6) C
C2 0.072(1) 0.0266(9) 0.048(1) -0.001(1) -0.016(1) 0.0095(8) C
C3 0.116(2) 0.042(1) 0.041(1) -0.019(1) -0.023(1) 0.0089(9) C
C4 0.107(2) 0.026(1) 0.053(1) 0.001(1) 0.026(1) -0.0020(9) C
C5 0.058(1) 0.029(1) 0.081(1) 0.0133(9) 0.026(1) 0.009(1) C
C6 0.0328(9) 0.0268(8) 0.057(1) 0.0076(7) 0.0120(8) 0.0118(7) C
C7 0.0203(7) 0.0268(8) 0.0411(9) 0.0079(7) 0.0008(7) 0.0000(7) C
C8 0.0228(8) 0.0195(7) 0.0360(8) 0.0053(6) -0.0046(7) 0.0022(6) C
C9 0.0217(7) 0.0206(7) 0.0318(8) 0.0020(6) -0.0029(7) 0.0024(6) C
C10 0.0274(8) 0.0232(7) 0.0368(8) 0.0040(7) -0.0057(7) 0.0071(6) C
C11 0.0311(9) 0.0325(8) 0.0359(8) 0.0025(7) -0.0025(7) 0.0137(6) C
C12 0.0279(8) 0.0283(8) 0.0317(8) 0.0025(7) -0.0003(7) 0.0053(6) C
C13 0.0245(8) 0.0256(7) 0.0248(7) 0.0046(6) -0.0022(6) 0.0045(6) C
C14 0.0223(7) 0.0222(7) 0.0248(7) 0.0040(6) -0.0035(6) 0.0019(6) C
C15 0.0254(8) 0.0299(8) 0.0261(8) 0.0086(7) 0.0023(7) 0.0024(6) C
C16 0.0342(8) 0.0356(8) 0.0324(8) 0.0204(7) 0.0095(7) 0.0094(6) C
C17 0.050(1) 0.0306(8) 0.0301(8) 0.0215(7) 0.0083(8) 0.0078(6) C
C18 0.052(1) 0.089(2) 0.034(1) -0.013(1) 0.003(1) 0.009(1) C
C19 0.062(1) 0.096(2) 0.035(1) -0.009(1) 0.004(1) -0.003(1) C
C20 0.108(2) 0.040(1) 0.045(1) 0.006(1) -0.012(1) 0.000(1) C
C21 0.199(3) 0.056(1) 0.047(1) -0.049(2) 0.000(2) 0.013(1) C
C22 0.181(3) 0.041(1) 0.035(1) -0.033(2) 0.010(2) 0.0054(9) C
C23 0.041(1) 0.0269(8) 0.0446(9) 0.0106(7) 0.0090(8) 0.0139(6) C
C24 0.046(1) 0.047(1) 0.053(1) 0.0196(9) 0.0135(9) 0.0187(8) C
C25 0.052(1) 0.036(1) 0.054(1) 0.0213(9) -0.003(1) -0.0013(9) C
C26 0.054(1) 0.0219(9) 0.069(1) 0.0080(9) -0.018(1) -0.0006(9) C
C27 0.0341(9) 0.0266(8) 0.051(1) -0.0021(8) -0.0090(9) 0.0068(7) C
C28 0.0317(8) 0.0220(7) 0.0255(7) 0.0033(7) -0.0042(7) 0.0049(6) C
C29 0.0282(8) 0.0209(8) 0.0418(9) -0.0032(7) 0.0015(8) 0.0010(7) C
C30 0.0261(8) 0.0226(7) 0.0377(8) 0.0013(7) 0.0069(7) 0.0070(6) C
C31 0.0246(8) 0.0217(7) 0.0316(8) 0.0028(6) 0.0045(7) 0.0060(6) C
C32 0.0309(8) 0.0277(8) 0.0346(8) 0.0023(7) 0.0065(7) 0.0118(6) C
C33 0.0258(8) 0.0323(8) 0.0310(8) 0.0057(7) 0.0055(7) 0.0103(6) C
C34 0.0233(8) 0.0281(8) 0.0270(7) 0.0054(7) 0.0052(6) 0.0044(6) C
C35 0.0207(7) 0.0221(7) 0.0270(7) 0.0051(6) 0.0058(6) 0.0031(6) C
C36 0.0203(7) 0.0228(7) 0.0256(7) 0.0041(6) 0.0066(6) 0.0037(6) C
C37 0.0195(7) 0.0219(7) 0.0260(7) 0.0025(6) 0.0040(6) 0.0009(6) C
C38 0.0256(8) 0.0195(7) 0.0305(8) 0.0000(6) 0.0065(7) 0.0032(6) C
C39 0.0255(8) 0.0222(7) 0.0248(7) 0.0013(6) 0.0037(6) 0.0037(6) C
C40 0.0369(9) 0.0221(8) 0.073(1) 0.0046(8) 0.0223(9) 0.0140(8) C
C41 0.0385(9) 0.0338(9) 0.078(1) 0.0093(8) 0.0298(9) 0.0191(8) C
C42 0.039(1) 0.0279(9) 0.053(1) 0.0109(8) 0.0138(9) 0.0055(8) C
C43 0.043(1) 0.0195(8) 0.051(1) 0.0015(8) 0.0052(9) 0.0072(7) C
C44 0.0312(9) 0.0237(7) 0.0377(8) -0.0010(7) 0.0063(7) 0.0088(6) C
C45 0.047(1) 0.052(1) 0.053(1) 0.0110(9) 0.0065(9) 0.0301(7) C
C46 0.043(1) 0.0456(9) 0.0363(9) -0.0023(9) -0.0019(8) 0.0199(7) C
C47 0.0283(8) 0.0353(8) 0.052(1) 0.0086(7) 0.0141(8) 0.0185(7) C
C48 0.064(1) 0.050(1) 0.082(1) 0.028(1) 0.0479(9) 0.0315(9) C
C49 0.053(1) 0.0284(9) 0.053(1) 0.0022(9) -0.0250(9) 0.0063(8) C
C50 0.192(2) 0.036(1) 0.092(1) 0.016(1) -0.099(1) -0.004(1) C
C51 0.0299(8) 0.0260(8) 0.0313(8) -0.0048(7) -0.0026(7) 0.0086(6) C
C52 0.053(1) 0.0322(8) 0.048(1) 0.0035(9) 0.0072(9) 0.0183(7) C
C53 0.0231(7) 0.0284(7) 0.0297(8) 0.0071(6) 0.0051(6) 0.0088(6) C
C54 0.056(1) 0.0327(8) 0.0370(9) 0.0151(8) -0.0072(9) 0.0110(7) C
C55 0.086(2) 0.052(1) 0.037(1) -0.005(1) 0.010(1) 0.0115(9) C
C56 0.116(2) 0.119(2) 0.076(2) 0.038(2) -0.026(2) 0.034(1) C

loop_
_atom_site_label
_atom_site_fract_x
_atom_site_fract_y
_atom_site_fract_z
_atom_site_occupancy
_atom_site_U_iso_or_equiv
_atom_site_thermal_displace_type
_atom_site_type_symbol
Cu1 0.37916(2) 0.52660(1) 0.31775(1) 1.00 0.02553(8) Uani Cu
Cu2 0.17518(2) 0.62175(1) 0.36717(1) 1.00 0.02376(8) Uani Cu
Cu3 0.33137(2) 0.69437(1) 0.23364(1) 1.00 0.02476(8) Uani Cu
Cu4 0.19657(2) 0.51078(1) 0.16365(1) 1.00 0.02319(8) Uani Cu
O1 0.27144(8) 0.59172(8) 0.27180(7) 1.00 0.0236(4) Uani O
O2 0.27651(9) 0.54798(8) 0.41424(7) 1.00 0.0265(4) Uani O
O3 0.24952(9) 0.61661(8) 0.12175(7) 1.00 0.0274(4) Uani O
O4 0.4601(1) 0.49005(9) 0.21178(9) 1.00 0.0399(5) Uani O
O5 0.4797(1) 0.62718(9) 0.17737(9) 1.00 0.0408(5) Uani O
O6 0.4602(1) 0.67034(9) 0.40375(9) 1.00 0.0412(5) Uani O
O7 0.3775(1) 0.77741(9) 0.35278(8) 1.00 0.0393(5) Uani O
O8 0.0799(1) 0.46055(9) 0.31330(8) 1.00 0.0342(5) Uani O
O9 0.1916(1) 0.39891(8) 0.20367(8) 1.00 0.0322(5) Uani O
O10 0.09969(9) 0.71304(8) 0.32522(7) 1.00 0.0299(5) Uani O
O11 0.04160(9) 0.60666(8) 0.19290(8) 1.00 0.0304(5) Uani O
N1 0.4546(1) 0.4345(1) 0.36629(9) 1.00 0.0267(5) Uani N
N2 0.1010(1) 0.6534(1) 0.48121(9) 1.00 0.0274(5) Uani N
N3 0.3526(1) 0.8021(1) 0.1822(1) 1.00 0.0276(5) Uani N
N4 0.1354(1) 0.43762(9) 0.04307(9) 1.00 0.0241(5) Uani N
N5 0.0413(2) 0.9143(2) 0.8976(1) 1.00 0.0681(8) Uani N
C1 0.5399(1) 0.2917(1) 0.2597(1) 1.00 0.0301(7) Uani C
C2 0.4631(2) 0.2687(1) 0.1902(1) 1.00 0.0502(8) Uani C
C3 0.4581(2) 0.1764(2) 0.1252(2) 1.00 0.0685(8) Uani C
C4 0.5302(2) 0.1083(2) 0.1304(2) 1.00 0.0650(8) Uani C
C5 0.6035(2) 0.1303(1) 0.1990(2) 1.00 0.0570(7) Uani C
C6 0.6088(2) 0.2218(1) 0.2645(1) 1.00 0.0390(8) Uani C
C7 0.5549(1) 0.3931(1) 0.3278(1) 1.00 0.0319(7) Uani C
C8 0.4244(1) 0.4066(1) 0.4314(1) 1.00 0.0279(6) Uani C
C9 0.3295(1) 0.4322(1) 0.4822(1) 1.00 0.0262(6) Uani C
C10 0.3111(1) 0.3856(1) 0.5457(1) 1.00 0.0299(7) Uani C
C11 0.2247(1) 0.4035(1) 0.5991(1) 1.00 0.0327(7) Uani C
C12 0.1560(1) 0.4723(1) 0.5897(1) 1.00 0.0304(7) Uani C
C13 0.1722(1) 0.5219(1) 0.5283(1) 1.00 0.0258(6) Uani C
C14 0.2593(1) 0.5016(1) 0.4720(1) 1.00 0.0246(6) Uani C
C15 0.1019(1) 0.5999(1) 0.5319(1) 1.00 0.0286(6) Uani C
C16 0.0315(1) 0.7375(1) 0.5085(1) 1.00 0.0338(7) Uani C
C17 0.0938(2) 0.8298(1) 0.5611(1) 1.00 0.0367(7) Uani C
C18 0.0887(2) 0.8699(2) 0.6524(1) 1.00 0.0616(9) Uani C
C19 0.1425(2) 0.9559(2) 0.7009(2) 1.00 0.0705(9) Uani C
C20 0.2033(2) 1.0036(2) 0.6599(2) 1.00 0.0679(9) Uani C
C21 0.2164(3) 0.9642(2) 0.5690(2) 1.00 0.103(2) Uani C
C22 0.1610(3) 0.8782(2) 0.5204(2) 1.00 0.0883(9) Uani C
C23 0.2397(2) 0.9434(1) 0.3200(1) 1.00 0.0367(7) Uani C
C24 0.1748(2) 1.0154(2) 0.3681(1) 1.00 0.0474(7) Uani C
C25 0.2046(2) 1.1122(2) 0.3872(2) 1.00 0.0507(8) Uani C
C26 0.2984(2) 1.1377(1) 0.3570(2) 1.00 0.0524(8) Uani C
C27 0.3627(2) 1.0664(1) 0.3073(1) 1.00 0.0391(7) Uani C
C28 0.3347(1) 0.9688(1) 0.2896(1) 1.00 0.0272(5) Uani C
C29 0.4088(1) 0.8940(1) 0.2376(1) 1.00 0.0327(7) Uani C
C30 0.3256(1) 0.7980(1) 0.1017(1) 1.00 0.0294(6) Uani C
C31 0.2635(1) 0.7215(1) 0.0339(1) 1.00 0.0265(5) Uani C
C32 0.2391(1) 0.7373(1) -0.0479(1) 1.00 0.0305(6) Uani C
C33 0.1770(1) 0.6715(1) -0.1167(1) 1.00 0.0295(6) Uani C
C34 0.1379(1) 0.5885(1) -0.1020(1) 1.00 0.0271(6) Uani C
C35 0.1607(1) 0.5680(1) -0.0226(1) 1.00 0.0243(5) Uani C
C36 0.2250(1) 0.6349(1) 0.0475(1) 1.00 0.0237(5) Uani C
C37 0.1218(1) 0.4740(1) -0.0206(1) 1.00 0.0241(5) Uani C
C38 0.0989(1) 0.3347(1) 0.0201(1) 1.00 0.0263(6) Uani C
C39 0.1854(1) 0.2663(1) -0.0202(1) 1.00 0.0251(5) Uani C
C40 0.2763(2) 0.2960(1) -0.0518(1) 1.00 0.0439(8) Uani C
C41 0.3504(2) 0.2297(1) -0.0942(1) 1.00 0.0489(8) Uani C
C42 0.3329(2) 0.1325(1) -0.1047(1) 1.00 0.0412(8) Uani C
C43 0.2430(2) 0.1023(1) -0.0727(1) 1.00 0.0386(7) Uani C
C44 0.1692(1) 0.1685(1) -0.0312(1) 1.00 0.0312(7) Uani C
C45 0.2081(2) 0.3519(1) 0.6677(1) 1.00 0.0470(8) Uani C
C46 0.1531(2) 0.6895(1) -0.2046(1) 1.00 0.0404(8) Uani C
C47 0.4996(1) 0.5420(1) 0.1681(1) 1.00 0.0370(6) Uani C
C48 0.5780(2) 0.4897(2) 0.1003(2) 1.00 0.0613(9) Uani C
C49 0.4342(2) 0.7532(1) 0.4096(1) 1.00 0.0471(8) Uani C
C50 0.4699(3) 0.8364(2) 0.4932(2) 1.00 0.115(1) Uani C
C51 0.1356(1) 0.3955(1) 0.2686(1) 1.00 0.0295(5) Uani C
C52 0.1406(2) 0.3008(1) 0.2888(1) 1.00 0.0428(8) Uani C
C53 0.0487(1) 0.6892(1) 0.2492(1) 1.00 0.0270(6) Uani C
C54 -0.0053(2) 0.7712(1) 0.2291(1) 1.00 0.0418(8) Uani C
C55 -0.0348(2) 0.9483(2) 0.8865(1) 1.00 0.0594(9) Uani C
C56 -0.1316(3) 0.9923(2) 0.8748(2) 1.00 0.103(1) Uani C
H1 0.4131 0.3165 0.1867 1.00 0.0552 Uiso H
H2 0.4043 0.1597 0.0765 1.00 0.0754 Uiso H
H3 0.5278 0.0447 0.0843 1.00 0.0715 Uiso H
H4 0.6527 0.0820 0.2028 1.00 0.0627 Uiso H
H5 0.6614 0.2366 0.3140 1.00 0.0429 Uiso H
H6 0.6022 0.3904 0.3767 1.00 0.0351 Uiso H
H7 0.5867 0.4357 0.2984 1.00 0.0351 Uiso H
H8 0.4703 0.3631 0.4489 1.00 0.0306 Uiso H
H9 0.3609 0.3390 0.5525 1.00 0.0329 Uiso H
H10 0.0950 0.4864 0.6269 1.00 0.0335 Uiso H
H11 0.0499 0.6129 0.5779 1.00 0.0314 Uiso H
H12 -0.0230 0.7246 0.5457 1.00 0.0372 Uiso H
H13 -0.0012 0.7456 0.4549 1.00 0.0372 Uiso H
H14 0.0455 0.8366 0.6842 1.00 0.0677 Uiso H
H15 0.1361 0.9820 0.7656 1.00 0.0776 Uiso H
H16 0.2381 1.0658 0.6941 1.00 0.0746 Uiso H
H17 0.2638 0.9962 0.5390 1.00 0.1134 Uiso H
H18 0.1697 0.8511 0.4560 1.00 0.0972 Uiso H
H19 0.2188 0.8754 0.3077 1.00 0.0404 Uiso H
H20 0.1080 0.9974 0.3884 1.00 0.0522 Uiso H
H21 0.1597 1.1622 0.4219 1.00 0.0558 Uiso H
H22 0.3196 1.2058 0.3705 1.00 0.0577 Uiso H
H23 0.4277 1.0849 0.2847 1.00 0.0431 Uiso H
H24 0.4479 0.9207 0.1983 1.00 0.0359 Uiso H
H25 0.4577 0.8800 0.2801 1.00 0.0359 Uiso H
H26 0.3496 0.8528 0.0839 1.00 0.0323 Uiso H
H27 0.2667 0.7965 -0.0566 1.00 0.0336 Uiso H
H28 0.0927 0.5424 -0.1487 1.00 0.0297 Uiso H
H29 0.0805 0.4337 -0.0736 1.00 0.0264 Uiso H
H30 0.0393 0.3216 -0.0232 1.00 0.0290 Uiso H
H31 0.0769 0.3231 0.0745 1.00 0.0290 Uiso H
H32 0.2889 0.3644 -0.0443 1.00 0.0483 Uiso H
H33 0.4139 0.2518 -0.1163 1.00 0.0538 Uiso H
H34 0.3839 0.0857 -0.1344 1.00 0.0453 Uiso H
H35 0.2311 0.0341 -0.0792 1.00 0.0425 Uiso H
H36 0.1056 0.1461 -0.0096 1.00 0.0342 Uiso H
H37 0.1850 0.2837 0.6385 1.00 0.0519 Uiso H
H38 0.2741 0.3552 0.7021 1.00 0.0519 Uiso H
H39 0.1545 0.3843 0.7084 1.00 0.0519 Uiso H
H40 0.0820 0.6654 -0.2287 1.00 0.0445 Uiso H
H41 0.1597 0.7594 -0.1950 1.00 0.0445 Uiso H
H42 0.2041 0.6571 -0.2485 1.00 0.0445 Uiso H
H43 0.6280 0.4571 0.1276 1.00 0.0681 Uiso H
H44 0.5400 0.4407 0.0493 1.00 0.0681 Uiso H
H45 0.6162 0.5355 0.0782 1.00 0.0681 Uiso H
H46 0.4807 0.8128 0.5437 1.00 0.1180 Uiso H
H47 0.5374 0.8667 0.4837 1.00 0.1180 Uiso H
H48 0.4180 0.8862 0.5081 1.00 0.1180 Uiso H
H49 0.1445 0.3133 0.3538 1.00 0.0475 Uiso H
H50 0.0772 0.2596 0.2633 1.00 0.0475 Uiso H
H51 0.2024 0.2666 0.2628 1.00 0.0475 Uiso H
H52 -0.0643 0.7470 0.1858 1.00 0.0465 Uiso H
H53 -0.0304 0.8158 0.2848 1.00 0.0465 Uiso H
H54 0.0459 0.8071 0.2049 1.00 0.0465 Uiso H
H55 -0.1945 0.9481 0.8749 1.00 0.1107 Uiso H
H56 -0.1416 1.0531 0.9243 1.00 0.1107 Uiso H
H57 -0.1375 1.0059 0.8183 1.00 0.1107 Uiso H

loop_
_atom_type_symbol
_atom_type_oxidation_number
_atom_type_number_in_cell
_atom_type_scat_dispersion_real
_atom_type_scat_dispersion_imag
_atom_type_scat_source
Cu 0 8 0.2630 1.2660 'International Tables Vol IV Table 2.2A'
O 0 22 0.0080 0.0060 'International Tables Vol IV Table 2.2A'
N 0 10 0.0040 0.0030 'International Tables Vol IV Table 2.2A'
C 0 112 0.0020 0.0020 'International Tables Vol IV Table 2.2A'
H 0 114 0.0000 0.0000 'International Tables Vol IV Table 2.2A'

loop_
_geom_angle_atom_site_label_1
_geom_angle_atom_site_label_2
_geom_angle_atom_site_label_3
_geom_angle
_geom_angle_site_symmetry_1
_geom_angle_site_symmetry_2
_geom_angle_site_symmetry_3
_geom_angle_publ_flag
O1 Cu1 O2 79.9(1) 1_555 1_555 1_555 yes
O1 Cu1 O4 96.5(1) 1_555 1_555 1_555 yes
O1 Cu1 O6 92.2(1) 1_555 1_555 1_555 yes
O1 Cu1 N1 163.5(1) 1_555 1_555 1_555 yes
O2 Cu1 O4 170.1(1) 1_555 1_555 1_555 yes
O2 Cu1 O6 86.3(1) 1_555 1_555 1_555 yes
O2 Cu1 N1 90.0(1) 1_555 1_555 1_555 yes
O4 Cu1 O6 103.1(1) 1_555 1_555 1_555 yes
O4 Cu1 N1 91.2(1) 1_555 1_555 1_555 yes
O6 Cu1 N1 100.3(1) 1_555 1_555 1_555 yes
O1 Cu2 O2 80.8(1) 1_555 1_555 1_555 yes
O1 Cu2 O10 94.6(1) 1_555 1_555 1_555 yes
O1 Cu2 N2 168.5(1) 1_555 1_555 1_555 yes
O2 Cu2 O10 168.4(1) 1_555 1_555 1_555 yes
O2 Cu2 N2 89.5(1) 1_555 1_555 1_555 yes
O10 Cu2 N2 93.8(1) 1_555 1_555 1_555 yes
O1 Cu3 O3 79.8(1) 1_555 1_555 1_555 yes
O1 Cu3 O5 99.7(1) 1_555 1_555 1_555 yes
O1 Cu3 O7 95.5(1) 1_555 1_555 1_555 yes
O1 Cu3 N3 164.2(1) 1_555 1_555 1_555 yes
O3 Cu3 O5 90.7(1) 1_555 1_555 1_555 yes
O3 Cu3 O7 166.2(1) 1_555 1_555 1_555 yes
O3 Cu3 N3 89.6(1) 1_555 1_555 1_555 yes
O5 Cu3 O7 102.8(1) 1_555 1_555 1_555 yes
O5 Cu3 N3 92.0(1) 1_555 1_555 1_555 yes
O7 Cu3 N3 92.2(1) 1_555 1_555 1_555 yes
O1 Cu4 O3 80.3(1) 1_555 1_555 1_555 yes
O1 Cu4 O9 93.2(1) 1_555 1_555 1_555 yes
O1 Cu4 N4 170.9(1) 1_555 1_555 1_555 yes
O3 Cu4 O9 161.8(1) 1_555 1_555 1_555 yes
O3 Cu4 N4 91.4(1) 1_555 1_555 1_555 yes
O9 Cu4 N4 93.5(1) 1_555 1_555 1_555 yes
Cu1 O1 Cu2 101.4(1) 1_555 1_555 1_555 yes
Cu1 O1 Cu3 111.9(1) 1_555 1_555 1_555 yes
Cu1 O1 Cu4 114.3(1) 1_555 1_555 1_555 yes
Cu2 O1 Cu3 119.7(1) 1_555 1_555 1_555 yes
Cu2 O1 Cu4 108.2(1) 1_555 1_555 1_555 yes
Cu3 O1 Cu4 101.8(1) 1_555 1_555 1_555 yes
Cu1 O2 Cu2 97.6(1) 1_555 1_555 1_555 yes
Cu1 O2 C14 131.0(1) 1_555 1_555 1_555 yes
Cu2 O2 C14 127.7(1) 1_555 1_555 1_555 yes
Cu3 O3 Cu4 98.0(1) 1_555 1_555 1_555 yes
Cu3 O3 C36 131.8(1) 1_555 1_555 1_555 yes
Cu4 O3 C36 129.6(1) 1_555 1_555 1_555 yes
Cu1 O4 C47 130.1(1) 1_555 1_555 1_555 yes
Cu3 O5 C47 123.5(1) 1_555 1_555 1_555 yes
Cu1 O6 C49 127.4(1) 1_555 1_555 1_555 yes
Cu3 O7 C49 126.1(1) 1_555 1_555 1_555 yes
Cu4 O9 C51 121.8(1) 1_555 1_555 1_555 yes
Cu2 O10 C53 123.3(1) 1_555 1_555 1_555 yes
Cu1 N1 C7 120.6(1) 1_555 1_555 1_555 yes
Cu1 N1 C8 125.3(1) 1_555 1_555 1_555 yes
C7 N1 C8 114.1(2) 1_555 1_555 1_555 yes
Cu2 N2 C15 123.3(1) 1_555 1_555 1_555 yes
Cu2 N2 C16 120.6(1) 1_555 1_555 1_555 yes
C15 N2 C16 115.9(1) 1_555 1_555 1_555 yes
Cu3 N3 C29 119.4(1) 1_555 1_555 1_555 yes
Cu3 N3 C30 125.6(1) 1_555 1_555 1_555 yes
C29 N3 C30 115.0(2) 1_555 1_555 1_555 yes
Cu4 N4 C37 124.2(1) 1_555 1_555 1_555 yes
Cu4 N4 C38 121.0(1) 1_555 1_555 1_555 yes
C37 N4 C38 114.8(1) 1_555 1_555 1_555 yes
C2 C1 C6 119.2(2) 1_555 1_555 1_555 yes
C2 C1 C7 122.0(2) 1_555 1_555 1_555 yes
C6 C1 C7 118.7(2) 1_555 1_555 1_555 yes
C1 C2 C3 119.6(2) 1_555 1_555 1_555 yes
C1 C2 H1 120.2 1_555 1_555 1_555 yes
C3 C2 H1 120.2 1_555 1_555 1_555 yes
C2 C3 C4 119.9(2) 1_555 1_555 1_555 yes
C2 C3 H2 120.0 1_555 1_555 1_555 yes
C4 C3 H2 120.0 1_555 1_555 1_555 yes
C3 C4 C5 120.3(2) 1_555 1_555 1_555 yes
C3 C4 H3 119.9 1_555 1_555 1_555 yes
C5 C4 H3 119.9 1_555 1_555 1_555 yes
C4 C5 C6 120.4(2) 1_555 1_555 1_555 yes
C4 C5 H4 119.8 1_555 1_555 1_555 yes
C6 C5 H4 119.8 1_555 1_555 1_555 yes
C1 C6 C5 120.6(2) 1_555 1_555 1_555 yes
C1 C6 H5 119.7 1_555 1_555 1_555 yes
C5 C6 H5 119.7 1_555 1_555 1_555 yes
N1 C7 C1 113.4(1) 1_555 1_555 1_555 yes
N1 C7 H6 108.5 1_555 1_555 1_555 yes
N1 C7 H7 108.5 1_555 1_555 1_555 yes
C1 C7 H6 108.5 1_555 1_555 1_555 yes
C1 C7 H7 108.5 1_555 1_555 1_555 yes
H6 C7 H7 109.5 1_555 1_555 1_555 yes
N1 C8 C9 127.8(2) 1_555 1_555 1_555 yes
N1 C8 H8 116.1 1_555 1_555 1_555 yes
C9 C8 H8 116.1 1_555 1_555 1_555 yes
C8 C9 C10 116.2(2) 1_555 1_555 1_555 yes
C8 C9 C14 123.8(2) 1_555 1_555 1_555 yes
C10 C9 C14 120.1(2) 1_555 1_555 1_555 yes
C9 C10 C11 122.4(2) 1_555 1_555 1_555 yes
C9 C10 H9 118.8 1_555 1_555 1_555 yes
C11 C10 H9 118.8 1_555 1_555 1_555 yes
C10 C11 C12 117.7(2) 1_555 1_555 1_555 yes
C10 C11 C45 120.7(2) 1_555 1_555 1_555 yes
C12 C11 C45 121.5(2) 1_555 1_555 1_555 yes
C11 C12 C13 121.9(2) 1_555 1_555 1_555 yes
C11 C12 H10 119.1 1_555 1_555 1_555 yes
C13 C12 H10 119.1 1_555 1_555 1_555 yes
C12 C13 C14 120.4(2) 1_555 1_555 1_555 yes
C12 C13 C15 116.6(2) 1_555 1_555 1_555 yes
C14 C13 C15 122.7(2) 1_555 1_555 1_555 yes
O2 C14 C9 121.0(1) 1_555 1_555 1_555 yes
O2 C14 C13 121.3(2) 1_555 1_555 1_555 yes
C9 C14 C13 117.6(2) 1_555 1_555 1_555 yes
N2 C15 C13 127.3(2) 1_555 1_555 1_555 yes
N2 C15 H11 116.3 1_555 1_555 1_555 yes
C13 C15 H11 116.3 1_555 1_555 1_555 yes
N2 C16 C17 111.2(1) 1_555 1_555 1_555 yes
N2 C16 H12 109.0 1_555 1_555 1_555 yes
N2 C16 H13 109.0 1_555 1_555 1_555 yes
C17 C16 H12 109.0 1_555 1_555 1_555 yes
C17 C16 H13 109.0 1_555 1_555 1_555 yes
H12 C16 H13 109.5 1_555 1_555 1_555 yes
C16 C17 C18 121.8(2) 1_555 1_555 1_555 yes
C16 C17 C22 122.3(2) 1_555 1_555 1_555 yes
C18 C17 C22 115.9(2) 1_555 1_555 1_555 yes
C17 C18 C19 122.4(3) 1_555 1_555 1_555 yes
C17 C18 H14 118.8 1_555 1_555 1_555 yes
C19 C18 H14 118.8 1_555 1_555 1_555 yes
C18 C19 C20 120.7(2) 1_555 1_555 1_555 yes
C18 C19 H15 119.6 1_555 1_555 1_555 yes
C20 C19 H15 119.6 1_555 1_555 1_555 yes
C19 C20 C21 119.6(2) 1_555 1_555 1_555 yes
C19 C20 H16 120.2 1_555 1_555 1_555 yes
C21 C20 H16 120.2 1_555 1_555 1_555 yes
C20 C21 C22 119.3(3) 1_555 1_555 1_555 yes
C20 C21 H17 120.4 1_555 1_555 1_555 yes
C22 C21 H17 120.4 1_555 1_555 1_555 yes
C17 C22 C21 122.0(2) 1_555 1_555 1_555 yes
C17 C22 H18 119.0 1_555 1_555 1_555 yes
C21 C22 H18 119.0 1_555 1_555 1_555 yes
C24 C23 C28 120.0(2) 1_555 1_555 1_555 yes
C24 C23 H19 120.0 1_555 1_555 1_555 yes
C28 C23 H19 120.0 1_555 1_555 1_555 yes
C23 C24 C25 120.4(2) 1_555 1_555 1_555 yes
C23 C24 H20 119.8 1_555 1_555 1_555 yes
C25 C24 H20 119.8 1_555 1_555 1_555 yes
C24 C25 C26 119.8(2) 1_555 1_555 1_555 yes
C24 C25 H21 120.1 1_555 1_555 1_555 yes
C26 C25 H21 120.1 1_555 1_555 1_555 yes
C25 C26 C27 120.3(2) 1_555 1_555 1_555 yes
C25 C26 H22 119.9 1_555 1_555 1_555 yes
C27 C26 H22 119.9 1_555 1_555 1_555 yes
C26 C27 C28 120.4(2) 1_555 1_555 1_555 yes
C26 C27 H23 119.8 1_555 1_555 1_555 yes
C28 C27 H23 119.8 1_555 1_555 1_555 yes
C23 C28 C27 119.1(2) 1_555 1_555 1_555 yes
C23 C28 C29 122.4(2) 1_555 1_555 1_555 yes
C27 C28 C29 118.5(2) 1_555 1_555 1_555 yes
N3 C29 C28 112.7(1) 1_555 1_555 1_555 yes
N3 C29 H24 108.7 1_555 1_555 1_555 yes
N3 C29 H25 108.7 1_555 1_555 1_555 yes
C28 C29 H24 108.7 1_555 1_555 1_555 yes
C28 C29 H25 108.7 1_555 1_555 1_555 yes
H24 C29 H25 109.5 1_555 1_555 1_555 yes
N3 C30 C31 128.0(2) 1_555 1_555 1_555 yes
N3 C30 H26 116.0 1_555 1_555 1_555 yes
C31 C30 H26 116.0 1_555 1_555 1_555 yes
C30 C31 C32 116.9(2) 1_555 1_555 1_555 yes
C30 C31 C36 123.5(2) 1_555 1_555 1_555 yes
C32 C31 C36 119.6(1) 1_555 1_555 1_555 yes
C31 C32 C33 122.5(2) 1_555 1_555 1_555 yes
C31 C32 H27 118.7 1_555 1_555 1_555 yes
C33 C32 H27 118.7 1_555 1_555 1_555 yes
C32 C33 C34 117.4(2) 1_555 1_555 1_555 yes
C32 C33 C46 121.5(2) 1_555 1_555 1_555 yes
C34 C33 C46 121.1(1) 1_555 1_555 1_555 yes
C33 C34 C35 122.7(1) 1_555 1_555 1_555 yes
C33 C34 H28 118.6 1_555 1_555 1_555 yes
C35 C34 H28 118.6 1_555 1_555 1_555 yes
C34 C35 C36 119.8(2) 1_555 1_555 1_555 yes
C34 C35 C37 116.1(1) 1_555 1_555 1_555 yes
C36 C35 C37 123.9(2) 1_555 1_555 1_555 yes
O3 C36 C31 121.0(1) 1_555 1_555 1_555 yes
O3 C36 C35 121.1(2) 1_555 1_555 1_555 yes
C31 C36 C35 117.9(2) 1_555 1_555 1_555 yes
N4 C37 C35 127.6(1) 1_555 1_555 1_555 yes
N4 C37 H29 116.2 1_555 1_555 1_555 yes
C35 C37 H29 116.2 1_555 1_555 1_555 yes
N4 C38 C39 111.9(1) 1_555 1_555 1_555 yes
N4 C38 H30 108.9 1_555 1_555 1_555 yes
N4 C38 H31 108.9 1_555 1_555 1_555 yes
C39 C38 H30 108.9 1_555 1_555 1_555 yes
C39 C38 H31 108.9 1_555 1_555 1_555 yes
H30 C38 H31 109.5 1_555 1_555 1_555 yes
C38 C39 C40 122.9(2) 1_555 1_555 1_555 yes
C38 C39 C44 118.5(2) 1_555 1_555 1_555 yes
C40 C39 C44 118.4(2) 1_555 1_555 1_555 yes
C39 C40 C41 121.2(2) 1_555 1_555 1_555 yes
C39 C40 H32 119.4 1_555 1_555 1_555 yes
C41 C40 H32 119.4 1_555 1_555 1_555 yes
C40 C41 C42 119.5(2) 1_555 1_555 1_555 yes
C40 C41 H33 120.2 1_555 1_555 1_555 yes
C42 C41 H33 120.2 1_555 1_555 1_555 yes
C41 C42 C43 119.7(2) 1_555 1_555 1_555 yes
C41 C42 H34 120.2 1_555 1_555 1_555 yes
C43 C42 H34 120.2 1_555 1_555 1_555 yes
C42 C43 C44 120.5(2) 1_555 1_555 1_555 yes
C42 C43 H35 119.8 1_555 1_555 1_555 yes
C44 C43 H35 119.8 1_555 1_555 1_555 yes
C39 C44 C43 120.6(2) 1_555 1_555 1_555 yes
C39 C44 H36 119.7 1_555 1_555 1_555 yes
C43 C44 H36 119.7 1_555 1_555 1_555 yes
C11 C45 H37 111.4 1_555 1_555 1_555 yes
C11 C45 H38 109.2 1_555 1_555 1_555 yes
C11 C45 H39 109.1 1_555 1_555 1_555 yes
H37 C45 H38 109.1 1_555 1_555 1_555 yes
H37 C45 H39 109.0 1_555 1_555 1_555 yes
H38 C45 H39 109.1 1_555 1_555 1_555 yes
C33 C46 H40 111.6 1_555 1_555 1_555 yes
C33 C46 H41 109.5 1_555 1_555 1_555 yes
C33 C46 H42 109.5 1_555 1_555 1_555 yes
H40 C46 H41 108.9 1_555 1_555 1_555 yes
H40 C46 H42 109.1 1_555 1_555 1_555 yes
H41 C46 H42 108.3 1_555 1_555 1_555 yes
O4 C47 O5 126.2(2) 1_555 1_555 1_555 yes
O4 C47 C48 113.5(2) 1_555 1_555 1_555 yes
O5 C47 C48 120.4(2) 1_555 1_555 1_555 yes
C47 C48 H43 110.5 1_555 1_555 1_555 yes
C47 C48 H44 109.5 1_555 1_555 1_555 yes
C47 C48 H45 110.2 1_555 1_555 1_555 yes
H43 C48 H44 108.5 1_555 1_555 1_555 yes
H43 C48 H45 109.3 1_555 1_555 1_555 yes
H44 C48 H45 108.8 1_555 1_555 1_555 yes
O6 C49 O7 127.0(2) 1_555 1_555 1_555 yes
O6 C49 C50 118.4(2) 1_555 1_555 1_555 yes
O7 C49 C50 114.6(2) 1_555 1_555 1_555 yes
C49 C50 H46 110.2 1_555 1_555 1_555 yes
C49 C50 H47 110.3 1_555 1_555 1_555 yes
C49 C50 H48 111.0 1_555 1_555 1_555 yes
H46 C50 H47 108.1 1_555 1_555 1_555 yes
H46 C50 H48 109.2 1_555 1_555 1_555 yes
H47 C50 H48 108.0 1_555 1_555 1_555 yes
O8 C51 O9 126.0(2) 1_555 1_555 1_555 yes
O8 C51 C52 120.0(2) 1_555 1_555 1_555 yes
O9 C51 C52 113.9(1) 1_555 1_555 1_555 yes
C51 C52 H49 110.4 1_555 1_555 1_555 yes
C51 C52 H50 109.8 1_555 1_555 1_555 yes
C51 C52 H51 110.2 1_555 1_555 1_555 yes
H49 C52 H50 108.5 1_555 1_555 1_555 yes
H49 C52 H51 109.0 1_555 1_555 1_555 yes
H50 C52 H51 109.0 1_555 1_555 1_555 yes
O10 C53 O11 125.4(2) 1_555 1_555 1_555 yes
O10 C53 C54 115.2 1_555 1_555 1_555 yes
O11 C53 C54 119.4(2) 1_555 1_555 1_555 yes
C53 C54 H52 111.4 1_555 1_555 1_555 yes
C53 C54 H53 109.3 1_555 1_555 1_555 yes
C53 C54 H54 109.2 1_555 1_555 1_555 yes
H52 C54 H53 109.5 1_555 1_555 1_555 yes
H52 C54 H54 109.1 1_555 1_555 1_555 yes
H53 C54 H54 108.3 1_555 1_555 1_555 yes
N5 C55 C56 178.5(3) 1_555 1_555 1_555 yes
C55 C56 H55 110.7 1_555 1_555 1_555 yes
C55 C56 H56 112.5 1_555 1_555 1_555 yes
C55 C56 H57 113.4 1_555 1_555 1_555 yes
H55 C56 H56 105.3 1_555 1_555 1_555 yes
H55 C56 H57 106.4 1_555 1_555 1_555 yes
H56 C56 H57 108.2 1_555 1_555 1_555 yes

loop_
_geom_bond_atom_site_label_1
_geom_bond_atom_site_label_2
_geom_bond_distance
_geom_bond_site_symmetry_1
_geom_bond_site_symmetry_2
_geom_bond_publ_flag
Cu1 O1 1.937(1) 1_555 1_555 yes
Cu1 O2 1.983(1) 1_555 1_555 yes
Cu1 O4 1.917(1) 1_555 1_555 yes
Cu1 O6 2.274(1) 1_555 1_555 yes
Cu1 N1 2.000(2) 1_555 1_555 yes
Cu2 O1 1.910(1) 1_555 1_555 yes
Cu2 O2 1.974(1) 1_555 1_555 yes
Cu2 O10 1.932(1) 1_555 1_555 yes
Cu2 N2 1.976(1) 1_555 1_555 yes
Cu3 O1 1.924(1) 1_555 1_555 yes
Cu3 O3 1.987(1) 1_555 1_555 yes
Cu3 O5 2.221(1) 1_555 1_555 yes
Cu3 O7 1.926(1) 1_555 1_555 yes
Cu3 N3 1.998(2) 1_555 1_555 yes
Cu4 O1 1.920(1) 1_555 1_555 yes
Cu4 O3 1.968(1) 1_555 1_555 yes
Cu4 O9 1.927(1) 1_555 1_555 yes
Cu4 N4 1.963(1) 1_555 1_555 yes
O2 C14 1.314(2) 1_555 1_555 yes
O3 C36 1.310(2) 1_555 1_555 yes
O4 C47 1.276(3) 1_555 1_555 yes
O5 C47 1.236(2) 1_555 1_555 yes
O6 C49 1.236(2) 1_555 1_555 yes
O7 C49 1.272(3) 1_555 1_555 yes
O8 C51 1.238(2) 1_555 1_555 yes
O9 C51 1.274(2) 1_555 1_555 yes
O10 C53 1.276(2) 1_555 1_555 yes
O11 C53 1.237(2) 1_555 1_555 yes
N1 C7 1.485(2) 1_555 1_555 yes
N1 C8 1.281(3) 1_555 1_555 yes
N2 C15 1.283(3) 1_555 1_555 yes
N2 C16 1.487(2) 1_555 1_555 yes
N3 C29 1.479(2) 1_555 1_555 yes
N3 C30 1.281(2) 1_555 1_555 yes
N4 C37 1.285(2) 1_555 1_555 yes
N4 C38 1.475(2) 1_555 1_555 yes
N5 C55 1.132(4) 1_555 1_555 yes
C1 C2 1.387(3) 1_555 1_555 yes
C1 C6 1.382(3) 1_555 1_555 yes
C1 C7 1.515(2) 1_555 1_555 yes
C2 C3 1.395(3) 1_555 1_555 yes
C2 H1 0.970 1_555 1_555 yes
C3 C4 1.390(4) 1_555 1_555 yes
C3 H2 0.970 1_555 1_555 yes
C4 C5 1.347(4) 1_555 1_555 yes
C4 H3 0.970 1_555 1_555 yes
C5 C6 1.389(3) 1_555 1_555 yes
C5 H4 0.970 1_555 1_555 yes
C6 H5 0.970 1_555 1_555 yes
C7 H6 0.970 1_555 1_555 yes
C7 H7 0.970 1_555 1_555 yes
C8 C9 1.455(2) 1_555 1_555 yes
C8 H8 0.970 1_555 1_555 yes
C9 C10 1.399(3) 1_555 1_555 yes
C9 C14 1.413(3) 1_555 1_555 yes
C10 C11 1.380(3) 1_555 1_555 yes
C10 H9 0.970 1_555 1_555 yes
C11 C12 1.390(3) 1_555 1_555 yes
C11 C45 1.517(3) 1_555 1_555 yes
C12 C13 1.397(3) 1_555 1_555 yes
C12 H10 0.970 1_555 1_555 yes
C13 C14 1.415(2) 1_555 1_555 yes
C13 C15 1.454(3) 1_555 1_555 yes
C15 H11 0.970 1_555 1_555 yes
C16 C17 1.506(2) 1_555 1_555 yes
C16 H12 0.970 1_555 1_555 yes
C16 H13 0.970 1_555 1_555 yes
C17 C18 1.366(3) 1_555 1_555 yes
C17 C22 1.383(4) 1_555 1_555 yes
C18 C19 1.377(4) 1_555 1_555 yes
C18 H14 0.970 1_555 1_555 yes
C19 C20 1.332(4) 1_555 1_555 yes
C19 H15 0.970 1_555 1_555 yes
C20 C21 1.374(4) 1_555 1_555 yes
C20 H16 0.970 1_555 1_555 yes
C21 C22 1.386(4) 1_555 1_555 yes
C21 H17 0.970 1_555 1_555 yes
C22 H18 0.970 1_555 1_555 yes
C23 C24 1.388(3) 1_555 1_555 yes
C23 C28 1.390(3) 1_555 1_555 yes
C23 H19 0.970 1_555 1_555 yes
C24 C25 1.377(3) 1_555 1_555 yes
C24 H20 0.970 1_555 1_555 yes
C25 C26 1.375(3) 1_555 1_555 yes
C25 H21 0.970 1_555 1_555 yes
C26 C27 1.386(3) 1_555 1_555 yes
C26 H22 0.970 1_555 1_555 yes
C27 C28 1.386(3) 1_555 1_555 yes
C27 H23 0.970 1_555 1_555 yes
C28 C29 1.507(2) 1_555 1_555 yes
C29 H24 0.970 1_555 1_555 yes
C29 H25 0.970 1_555 1_555 yes
C30 C31 1.449(2) 1_555 1_555 yes
C30 H26 0.970 1_555 1_555 yes
C31 C32 1.405(3) 1_555 1_555 yes
C31 C36 1.417(3) 1_555 1_555 yes
C32 C33 1.386(2) 1_555 1_555 yes
C32 H27 0.970 1_555 1_555 yes
C33 C34 1.381(3) 1_555 1_555 yes
C33 C46 1.510(3) 1_555 1_555 yes
C34 C35 1.399(3) 1_555 1_555 yes
C34 H28 0.970 1_555 1_555 yes
C35 C36 1.417(2) 1_555 1_555 yes
C35 C37 1.448(2) 1_555 1_555 yes
C37 H29 0.970 1_555 1_555 yes
C38 C39 1.517(2) 1_555 1_555 yes
C38 H30 0.970 1_555 1_555 yes
C38 H31 0.970 1_555 1_555 yes
C39 C40 1.377(3) 1_555 1_555 yes
C39 C44 1.384(2) 1_555 1_555 yes
C40 C41 1.393(3) 1_555 1_555 yes
C40 H32 0.970 1_555 1_555 yes
C41 C42 1.379(3) 1_555 1_555 yes
C41 H33 0.970 1_555 1_555 yes
C42 C43 1.374(3) 1_555 1_555 yes
C42 H34 0.970 1_555 1_555 yes
C43 C44 1.385(3) 1_555 1_555 yes
C43 H35 0.970 1_555 1_555 yes
C44 H36 0.970 1_555 1_555 yes
C45 H37 0.978 1_555 1_555 yes
C45 H38 0.971 1_555 1_555 yes
C45 H39 0.973 1_555 1_555 yes
C46 H40 0.972 1_555 1_555 yes
C46 H41 0.978 1_555 1_555 yes
C46 H42 0.976 1_555 1_555 yes
C47 C48 1.513(3) 1_555 1_555 yes
C48 H43 0.974 1_555 1_555 yes
C48 H44 0.980 1_555 1_555 yes
C48 H45 0.969 1_555 1_555 yes
C49 C50 1.510(3) 1_555 1_555 yes
C50 H46 0.970 1_555 1_555 yes
C50 H47 0.986 1_555 1_555 yes
C50 H48 0.972 1_555 1_555 yes
C51 C52 1.515(3) 1_555 1_555 yes
C52 H49 0.977 1_555 1_555 yes
C52 H50 0.976 1_555 1_555 yes
C52 H51 0.970 1_555 1_555 yes
C53 C54 1.510(3) 1_555 1_555 yes
C54 H52 0.968 1_555 1_555 yes
C54 H53 0.974 1_555 1_555 yes
C54 H54 0.979 1_555 1_555 yes
C55 C56 1.436(5) 1_555 1_555 yes
C56 H55 1.006 1_555 1_555 yes
C56 H56 0.985 1_555 1_555 yes
C56 H57 0.971 1_555 1_555 yes
